data_7058556
loop_
_publ_author_name
'Cavalcante, C\'assia de Q. O.'
'Arcanjo, Daniel da S.'
'Silva, Guilherme G. da'
'Oliveira, Di\^ego M. de'
'Gatto, Claudia C.'

_publ_section_title
;
 Solution and solid behavior of mono and binuclear zinc(ii) and nickel(ii)
 complexes with dithiocarbazates: X-ray analysis, mass spectrometry and
 cytotoxicity against cancer cell lines
;
_journal_issue 28
_journal_name_full 'New Journal of Chemistry'
_journal_page_first 11209
_journal_paper_doi 10.1039/C9NJ01814J
_journal_volume 43
_journal_year 2019
_chemical_formula_moiety 'C13 H15 N3 O2 S2 Zn'
_chemical_formula_sum 'C13 H15 N3 O2 S2 Zn'
_chemical_formula_weight 374.77
_space_group_crystal_system monoclinic
_space_group_IT_number 14
_space_group_name_Hall '-P 2ybc'
_space_group_name_H-M_alt 'P 1 21/c 1'
_symmetry_space_group_name_Hall '-P 2ybc'
_symmetry_space_group_name_H-M 'P 1 21/c 1'
_atom_sites_solution_hydrogens mixed
_audit_creation_method SHELXL-2018/3
_audit_update_record
;
2019-03-26 deposited with the CCDC.    2019-06-21 downloaded from the CCDC.
;
_cell_angle_alpha 90
_cell_angle_beta 106.774(2)
_cell_angle_gamma 90
_cell_formula_units_Z 4
_cell_length_a 10.3206(3)
_cell_length_b 10.2200(3)
_cell_length_c 15.6269(4)
_cell_measurement_reflns_used 2865
_cell_measurement_temperature 296(2)
_cell_measurement_theta_max 23.0736
_cell_measurement_theta_min 2.7227
_cell_volume 1578.14(8)
_computing_cell_refinement 'Bruker SAINT V8.18C (Bruker AXS Inc.)'
_computing_data_collection 'Bruker Instrument Service v2011.2.0.0'
_computing_data_reduction 'Bruker SAINT V8.18C (Bruker AXS Inc.)'
_computing_molecular_graphics 'Bruker SHELXTL'
_computing_publication_material 'Bruker SHELXTL'
_computing_structure_refinement 'SHELXL-2018/3 (Sheldrick, 2018)'
_computing_structure_solution 'SHELXS-97 (Sheldrick, 2008)'
_diffrn_ambient_temperature 296(2)
_diffrn_measured_fraction_theta_full 1.000
_diffrn_measured_fraction_theta_max 1.000
_diffrn_measurement_device_type 'Bruker APEX-II CCD'
_diffrn_measurement_method '\f and \w scans'
_diffrn_radiation_type MoK\a
_diffrn_radiation_wavelength 0.71073
_diffrn_reflns_av_R_equivalents 0.0434
_diffrn_reflns_av_unetI/netI 0.0414
_diffrn_reflns_Laue_measured_fraction_full 1.000
_diffrn_reflns_Laue_measured_fraction_max 1.000
_diffrn_reflns_limit_h_max 12
_diffrn_reflns_limit_h_min -11
_diffrn_reflns_limit_k_max 12
_diffrn_reflns_limit_k_min -11
_diffrn_reflns_limit_l_max 19
_diffrn_reflns_limit_l_min -19
_diffrn_reflns_number 14079
_diffrn_reflns_point_group_measured_fraction_full 1.000
_diffrn_reflns_point_group_measured_fraction_max 1.000
_diffrn_reflns_theta_full 25.242
_diffrn_reflns_theta_max 26.364
_diffrn_reflns_theta_min 2.061
_diffrn_source 'sealed tube'
_exptl_absorpt_coefficient_mu 1.827
_exptl_absorpt_correction_T_max 0.80
_exptl_absorpt_correction_T_min 0.68
_exptl_absorpt_correction_type multi-scan
_exptl_absorpt_process_details 'SADABS V2008/1 (Bruker AXS)'
_exptl_crystal_colour yellow
_exptl_crystal_density_diffrn 1.577
_exptl_crystal_description prism
_exptl_crystal_F_000 768
_exptl_crystal_size_max 0.283
_exptl_crystal_size_mid 0.283
_exptl_crystal_size_min 0.125
_refine_diff_density_max 0.330
_refine_diff_density_min -0.268
_refine_diff_density_rms 0.062
_refine_ls_extinction_method none
_refine_ls_goodness_of_fit_ref 1.033
_refine_ls_hydrogen_treatment mixed
_refine_ls_matrix_type full
_refine_ls_number_parameters 195
_refine_ls_number_reflns 3224
_refine_ls_number_restraints 0
_refine_ls_restrained_S_all 1.033
_refine_ls_R_factor_all 0.0543
_refine_ls_R_factor_gt 0.0335
_refine_ls_shift/su_max 0.001
_refine_ls_shift/su_mean 0.000
_refine_ls_structure_factor_coef Fsqd
_refine_ls_weighting_details 'w=1/[\s^2^(Fo^2^)+(0.0273P)^2^+0.4823P] where P=(Fo^2^+2Fc^2^)/3'
_refine_ls_weighting_scheme calc
_refine_ls_wR_factor_gt 0.0676
_refine_ls_wR_factor_ref 0.0755
_reflns_Friedel_coverage 0.000
_reflns_number_gt 2372
_reflns_number_total 3224
_reflns_threshold_expression 'I > 2\s(I)'
_cod_data_source_file c9nj01814j2.cif
_cod_data_source_block shelx
_cod_depositor_comments 'Adding full bibliography for 7058556--7058559.cif.'
_cod_database_code 7058556
_shelx_space_group_comment
;
The symmetry employed for this shelxl refinement is uniquely defined
by the following loop, which should always be used as a source of
symmetry information in preference to the above space-group names.
They are only intended as comments.
;
_shelx_estimated_absorpt_t_min 0.626
_shelx_estimated_absorpt_t_max 0.804

loop_
_space_group_symop_operation_xyz
'x, y, z'
'-x, y+1/2, -z+1/2'
'-x, -y, -z'
'x, -y-1/2, z-1/2'

loop_
_atom_site_label
_atom_site_type_symbol
_atom_site_fract_x
_atom_site_fract_y
_atom_site_fract_z
_atom_site_U_iso_or_equiv
_atom_site_adp_type
_atom_site_occupancy
_atom_site_site_symmetry_order
_atom_site_calc_flag
_atom_site_refinement_flags_posn
_atom_site_refinement_flags_adp
Zn1 Zn 0.32265(3) 0.44253(3) 0.97806(2) 0.03835(12) Uani 1 1 d . .
S2 S -0.00424(8) 0.67061(8) 0.74703(5) 0.0546(2) Uani 1 1 d . .
S1 S 0.26219(8) 0.60439(8) 0.86226(5) 0.0507(2) Uani 1 1 d . .
N3 N 0.0259(2) 0.4874(2) 0.86827(15) 0.0415(6) Uani 1 1 d . .
O1 O 0.3980(2) 0.54836(18) 1.08866(12) 0.0490(5) Uani 1 1 d . .
O2 O 0.4449(2) 0.32255(18) 0.93816(14) 0.0564(6) Uani 1 1 d . .
N0AA N 0.2863(2) 0.2798(2) 1.05763(14) 0.0423(6) Uani 1 1 d . .
N2 N 0.1121(2) 0.4125(2) 0.93544(14) 0.0379(5) Uani 1 1 d . .
C7 C -0.0884(3) 0.2941(3) 0.9479(2) 0.0526(8) Uani 1 1 d . .
H7A H -0.137604 0.361651 0.909272 0.079 Uiso 1 1 calc R U
H7B H -0.117007 0.290359 1.001063 0.079 Uiso 1 1 calc R U
H7C H -0.105657 0.211437 0.917505 0.079 Uiso 1 1 calc R U
C1 C 0.3802(4) 0.2120(3) 1.1174(2) 0.0550(8) Uani 1 1 d . .
H0AA H 0.466(3) 0.235(3) 1.125(2) 0.066 Uiso 1 1 d . U
C2 C 0.3496(4) 0.1082(3) 1.1642(2) 0.0620(9) Uani 1 1 d . .
H2 H 0.417490 0.063024 1.205889 0.074 Uiso 1 1 calc R U
C3 C 0.2173(4) 0.0732(3) 1.1477(2) 0.0645(10) Uani 1 1 d . .
H3 H 0.193935 0.003129 1.178295 0.077 Uiso 1 1 calc R U
C4 C 0.1185(3) 0.1411(3) 1.0862(2) 0.0535(8) Uani 1 1 d . .
H4 H 0.028013 0.117719 1.074698 0.064 Uiso 1 1 calc R U
C5 C 0.1554(3) 0.2453(3) 1.04118(18) 0.0414(7) Uani 1 1 d . .
C6 C 0.0580(3) 0.3231(3) 0.97210(18) 0.0393(7) Uani 1 1 d . .
C8 C 0.0911(3) 0.5717(2) 0.83428(17) 0.0391(6) Uani 1 1 d . .
C9 C -0.1777(3) 0.6152(3) 0.7282(2) 0.0577(8) Uani 1 1 d . .
H9A H -0.193438 0.599857 0.785687 0.069 Uiso 1 1 calc R U
H9B H -0.238490 0.684388 0.698554 0.069 Uiso 1 1 calc R U
C10 C -0.2116(3) 0.4951(3) 0.6743(2) 0.0618(9) Uani 1 1 d . .
H10 H -0.167927 0.418316 0.698706 0.074 Uiso 1 1 calc R U
C11 C -0.2974(4) 0.4881(4) 0.5954(3) 0.0809(12) Uani 1 1 d . .
H11A H -0.343035 0.562783 0.568695 0.097 Uiso 1 1 calc R U
H11B H -0.313330 0.408411 0.565428 0.097 Uiso 1 1 calc R U
C12 C 0.4631(3) 0.6530(3) 1.09678(17) 0.0397(7) Uani 1 1 d . .
C13 C 0.4276(3) 0.7616(3) 1.1511(2) 0.0584(9) Uani 1 1 d . .
H13A H 0.371982 0.824861 1.111774 0.088 Uiso 1 1 calc R U
H13B H 0.509055 0.803001 1.186344 0.088 Uiso 1 1 calc R U
H13C H 0.379176 0.726233 1.189843 0.088 Uiso 1 1 calc R U

loop_
_atom_site_aniso_label
_atom_site_aniso_U_11
_atom_site_aniso_U_22
_atom_site_aniso_U_33
_atom_site_aniso_U_23
_atom_site_aniso_U_13
_atom_site_aniso_U_12
Zn1 0.03171(19) 0.0375(2) 0.04694(19) -0.00585(14) 0.01312(14) -0.00567(15)
S2 0.0538(5) 0.0546(5) 0.0533(5) 0.0080(4) 0.0121(4) 0.0058(4)
S1 0.0419(5) 0.0572(5) 0.0533(5) 0.0068(4) 0.0140(4) -0.0103(4)
N3 0.0364(14) 0.0444(14) 0.0427(13) -0.0018(11) 0.0098(11) -0.0009(11)
O1 0.0526(13) 0.0475(12) 0.0473(11) -0.0075(9) 0.0148(10) -0.0113(11)
O2 0.0587(14) 0.0383(12) 0.0836(16) -0.0082(10) 0.0388(13) -0.0019(10)
N0AA 0.0425(15) 0.0389(14) 0.0453(13) 0.0021(11) 0.0121(11) -0.0032(12)
N2 0.0331(13) 0.0396(13) 0.0419(13) -0.0062(10) 0.0122(11) -0.0056(10)
C7 0.0388(18) 0.059(2) 0.065(2) -0.0105(16) 0.0228(15) -0.0142(15)
C1 0.053(2) 0.051(2) 0.057(2) 0.0024(16) 0.0117(17) -0.0017(18)
C2 0.079(3) 0.0461(19) 0.055(2) 0.0051(16) 0.0090(18) 0.0036(19)
C3 0.099(3) 0.042(2) 0.056(2) 0.0051(15) 0.028(2) -0.008(2)
C4 0.061(2) 0.0489(19) 0.0556(19) -0.0026(15) 0.0241(17) -0.0163(16)
C5 0.0450(18) 0.0373(16) 0.0472(16) -0.0092(13) 0.0215(14) -0.0085(14)
C6 0.0356(16) 0.0416(16) 0.0445(16) -0.0118(13) 0.0174(13) -0.0078(13)
C8 0.0409(17) 0.0378(16) 0.0397(15) -0.0048(12) 0.0134(13) 0.0008(13)
C9 0.0467(19) 0.061(2) 0.061(2) 0.0003(17) 0.0089(16) 0.0168(17)
C10 0.058(2) 0.052(2) 0.068(2) 0.0018(17) 0.0074(18) 0.0124(17)
C11 0.091(3) 0.068(2) 0.069(3) -0.002(2) -0.001(2) -0.001(2)
C12 0.0337(16) 0.0429(17) 0.0389(15) -0.0031(12) 0.0048(13) 0.0041(14)
C13 0.0420(18) 0.060(2) 0.070(2) -0.0258(17) 0.0122(16) 0.0015(16)

loop_
_atom_type_symbol
_atom_type_description
_atom_type_scat_dispersion_real
_atom_type_scat_dispersion_imag
_atom_type_scat_source
C C 0.0033 0.0016 'International Tables Vol C Tables 4.2.6.8 and 6.1.1.4'
H H 0.0000 0.0000 'International Tables Vol C Tables 4.2.6.8 and 6.1.1.4'
N N 0.0061 0.0033 'International Tables Vol C Tables 4.2.6.8 and 6.1.1.4'
O O 0.0106 0.0060 'International Tables Vol C Tables 4.2.6.8 and 6.1.1.4'
S S 0.1246 0.1234 'International Tables Vol C Tables 4.2.6.8 and 6.1.1.4'
Zn Zn 0.2839 1.4301 'International Tables Vol C Tables 4.2.6.8 and 6.1.1.4'

loop_
_geom_angle_atom_site_label_1
_geom_angle_atom_site_label_2
_geom_angle_atom_site_label_3
_geom_angle
_geom_angle_site_symmetry_1
_geom_angle_site_symmetry_3
O2 Zn1 O1 118.86(8) . .
O2 Zn1 N2 120.19(8) . .
O1 Zn1 N2 117.49(8) . .
O2 Zn1 N0AA 86.39(8) . .
O1 Zn1 N0AA 90.44(8) . .
N2 Zn1 N0AA 74.73(9) . .
O2 Zn1 S1 103.87(6) . .
O1 Zn1 S1 103.36(6) . .
N2 Zn1 S1 80.88(6) . .
N0AA Zn1 S1 155.46(7) . .
C8 S2 C9 104.56(14) . .
C8 S1 Zn1 94.70(9) . .
C8 N3 N2 112.2(2) . .
C12 O1 Zn1 127.95(18) . .
C12 O2 Zn1 130.22(18) 3_667 .
C1 N0AA C5 119.0(3) . .
C1 N0AA Zn1 126.1(2) . .
C5 N0AA Zn1 114.83(18) . .
C6 N2 N3 117.4(2) . .
C6 N2 Zn1 120.23(19) . .
N3 N2 Zn1 122.40(16) . .
C6 C7 H7A 109.5 . .
C6 C7 H7B 109.5 . .
H7A C7 H7B 109.5 . .
C6 C7 H7C 109.5 . .
H7A C7 H7C 109.5 . .
H7B C7 H7C 109.5 . .
N0AA C1 C2 122.9(3) . .
N0AA C1 H0AA 117(2) . .
C2 C1 H0AA 120(2) . .
C3 C2 C1 118.3(3) . .
C3 C2 H2 120.9 . .
C1 C2 H2 120.9 . .
C2 C3 C4 120.1(3) . .
C2 C3 H3 120.0 . .
C4 C3 H3 120.0 . .
C3 C4 C5 119.1(3) . .
C3 C4 H4 120.4 . .
C5 C4 H4 120.4 . .
N0AA C5 C4 120.7(3) . .
N0AA C5 C6 115.6(2) . .
C4 C5 C6 123.7(3) . .
N2 C6 C5 114.5(2) . .
N2 C6 C7 124.8(3) . .
C5 C6 C7 120.6(2) . .
N3 C8 S1 129.7(2) . .
N3 C8 S2 117.4(2) . .
S1 C8 S2 112.90(15) . .
C10 C9 S2 114.3(2) . .
C10 C9 H9A 108.7 . .
S2 C9 H9A 108.7 . .
C10 C9 H9B 108.7 . .
S2 C9 H9B 108.7 . .
H9A C9 H9B 107.6 . .
C11 C10 C9 125.1(3) . .
C11 C10 H10 117.5 . .
C9 C10 H10 117.5 . .
C10 C11 H11A 120.0 . .
C10 C11 H11B 120.0 . .
H11A C11 H11B 120.0 . .
O1 C12 O2 125.5(3) . 3_667
O1 C12 C13 118.5(3) . .
O2 C12 C13 116.0(3) 3_667 .
C12 C13 H13A 109.5 . .
C12 C13 H13B 109.5 . .
H13A C13 H13B 109.5 . .
C12 C13 H13C 109.5 . .
H13A C13 H13C 109.5 . .
H13B C13 H13C 109.5 . .

loop_
_geom_bond_atom_site_label_1
_geom_bond_atom_site_label_2
_geom_bond_distance
_geom_bond_site_symmetry_2
Zn1 O2 1.9846(19) .
Zn1 O1 1.9965(19) .
Zn1 N2 2.103(2) .
Zn1 N0AA 2.173(2) .
Zn1 S1 2.3976(8) .
S2 C8 1.754(3) .
S2 C9 1.819(3) .
S1 C8 1.725(3) .
N3 C8 1.298(3) .
N3 N2 1.393(3) .
O1 C12 1.250(3) .
O2 C12 1.250(3) 3_667
N0AA C1 1.330(4) .
N0AA C5 1.347(3) .
N2 C6 1.289(3) .
C7 C6 1.478(4) .
C7 H7A 0.9600 .
C7 H7B 0.9600 .
C7 H7C 0.9600 .
C1 C2 1.375(4) .
C1 H0AA 0.89(3) .
C2 C3 1.363(5) .
C2 H2 0.9300 .
C3 C4 1.372(4) .
C3 H3 0.9300 .
C4 C5 1.388(4) .
C4 H4 0.9300 .
C5 C6 1.477(4) .
C9 C10 1.473(4) .
C9 H9A 0.9700 .
C9 H9B 0.9700 .
C10 C11 1.296(4) .
C10 H10 0.9300 .
C11 H11A 0.9300 .
C11 H11B 0.9300 .
C12 C13 1.506(4) .
C13 H13A 0.9600 .
C13 H13B 0.9600 .
C13 H13C 0.9600 .

loop_
_geom_torsion_atom_site_label_1
_geom_torsion_atom_site_label_2
_geom_torsion_atom_site_label_3
_geom_torsion_atom_site_label_4
_geom_torsion
_geom_torsion_site_symmetry_4
C8 N3 N2 C6 -178.1(2) .
C8 N3 N2 Zn1 2.5(3) .
C5 N0AA C1 C2 -0.5(4) .
Zn1 N0AA C1 C2 -178.7(2) .
N0AA C1 C2 C3 0.4(5) .
C1 C2 C3 C4 -0.2(5) .
C2 C3 C4 C5 0.1(5) .
C1 N0AA C5 C4 0.3(4) .
Zn1 N0AA C5 C4 178.71(19) .
C1 N0AA C5 C6 -178.4(2) .
Zn1 N0AA C5 C6 0.0(3) .
C3 C4 C5 N0AA -0.1(4) .
C3 C4 C5 C6 178.5(3) .
N3 N2 C6 C5 178.6(2) .
Zn1 N2 C6 C5 -2.0(3) .
N3 N2 C6 C7 0.2(4) .
Zn1 N2 C6 C7 179.6(2) .
N0AA C5 C6 N2 1.2(3) .
C4 C5 C6 N2 -177.4(2) .
N0AA C5 C6 C7 179.7(2) .
C4 C5 C6 C7 1.0(4) .
N2 N3 C8 S1 -1.9(3) .
N2 N3 C8 S2 178.64(16) .
Zn1 S1 C8 N3 0.5(3) .
Zn1 S1 C8 S2 -179.97(12) .
C9 S2 C8 N3 -1.9(2) .
C9 S2 C8 S1 178.51(15) .
C8 S2 C9 C10 -80.1(3) .
S2 C9 C10 C11 -114.1(4) .
Zn1 O1 C12 O2 -42.6(4) 3_667
Zn1 O1 C12 C13 135.8(2) .
